data_1512082
loop_
_publ_author_name
'Kuriyama, Masami'
'Matsuo, Seira'
'Shinozawa, Mina'
'Onomura, Osamu'

_publ_section_title
;
 Ether-imidazolium carbenes for suzuki-miyaura cross-coupling of
 heteroaryl chlorides with aryl/heteroarylboron reagents.
;
_journal_issue 11
_journal_name_full 'Organic letters'
_journal_page_first 2716
_journal_page_last 2719
_journal_paper_doi 10.1021/ol4010189
_journal_volume 15
_journal_year 2013
_chemical_formula_moiety 'C30 H33 Cl N2 O Pd'
_chemical_formula_sum 'C30 H33 Cl N2 O Pd'
_chemical_formula_weight 579.46
_space_group_IT_number 14
_symmetry_cell_setting monoclinic
_symmetry_Int_Tables_number 14
_symmetry_space_group_name_Hall '-P 2ybc'
_symmetry_space_group_name_H-M 'P 1 21/c 1'
_atom_sites_solution_hydrogens geom
_atom_sites_solution_primary direct
_atom_sites_solution_secondary difmap
_cell_angle_alpha 90.0000
_cell_angle_beta 98.871(4)
_cell_angle_gamma 90.0000
_cell_formula_units_Z 4
_cell_length_a 9.363(2)
_cell_length_b 14.332(3)
_cell_length_c 19.941(4)
_cell_measurement_reflns_used 6328
_cell_measurement_temperature 93
_cell_measurement_theta_max 27.48
_cell_measurement_theta_min 3.02
_cell_volume 2643.9(10)
_computing_cell_refinement CrystalClear
_computing_data_collection 'CrystalClear (Rigaku Inc., 2008)'
_computing_data_reduction CrystalClear
_computing_molecular_graphics 'CrystalStructure 4.0'
_computing_publication_material 'CrystalStructure 4.0 (Rigaku, 2010)'
_computing_structure_refinement 'SHELXL97 (Sheldrick, 2008)'
_computing_structure_solution 'Il Milione (Burla, et al., 2007)'
_diffrn_ambient_temperature 93
_diffrn_detector_area_resol_mean 7.111
_diffrn_measured_fraction_theta_full 0.995
_diffrn_measured_fraction_theta_max 0.995
_diffrn_measurement_device_type 'Rigaku Saturn724'
_diffrn_measurement_method \w
_diffrn_radiation_type 'Mo K\a'
_diffrn_radiation_wavelength 0.71075
_diffrn_reflns_av_R_equivalents 0.0403
_diffrn_reflns_limit_h_max 12
_diffrn_reflns_limit_h_min -12
_diffrn_reflns_limit_k_max 18
_diffrn_reflns_limit_k_min -18
_diffrn_reflns_limit_l_max 25
_diffrn_reflns_limit_l_min -25
_diffrn_reflns_number 21448
_diffrn_reflns_theta_full 27.47
_diffrn_reflns_theta_max 27.47
_diffrn_standards_number 0
_exptl_absorpt_coefficient_mu 0.829
_exptl_absorpt_correction_T_max 0.959
_exptl_absorpt_correction_T_min 0.864
_exptl_absorpt_correction_type multi-scan
_exptl_absorpt_process_details 'REQAB (Rigaku, 1998)'
_exptl_crystal_colour colorless
_exptl_crystal_density_diffrn 1.456
_exptl_crystal_density_method 'not measured'
_exptl_crystal_description prism
_exptl_crystal_F_000 1192.00
_exptl_crystal_size_max 0.120
_exptl_crystal_size_mid 0.080
_exptl_crystal_size_min 0.050
_refine_diff_density_max 1.850
_refine_diff_density_min -1.080
_refine_ls_extinction_method none
_refine_ls_goodness_of_fit_ref 1.094
_refine_ls_hydrogen_treatment constr
_refine_ls_number_parameters 318
_refine_ls_number_reflns 6026
_refine_ls_number_restraints 0
_refine_ls_R_factor_gt 0.0541
_refine_ls_shift/su_max 0.001
_refine_ls_structure_factor_coef Fsqd
_refine_ls_weighting_details 'w = 1/[\s^2^(Fo^2^)+(0.0456P)^2^+6.4533P] where P=(Fo^2^+2Fc^2^)/3'
_refine_ls_weighting_scheme calc
_refine_ls_wR_factor_ref 0.1219
_reflns_number_gt 4677
_reflns_number_total 6026
_reflns_threshold_expression F^2^>2.0\s(F^2^)
_cod_data_source_file ol4010189_si_002.cif
_cod_data_source_block 1193b_compound_8
_cod_original_cell_volume 2643.8(10)
_cod_database_code 1512082

loop_
_symmetry_equiv_pos_site_id
_symmetry_equiv_pos_as_xyz
1 +X,+Y,+Z
2 -X,1/2+Y,1/2-Z
3 -X,-Y,-Z
4 +X,1/2-Y,1/2+Z

loop_
_atom_site_label
_atom_site_type_symbol
_atom_site_fract_x
_atom_site_fract_y
_atom_site_fract_z
_atom_site_U_iso_or_equiv
_atom_site_adp_type
_atom_site_occupancy
_atom_site_symmetry_multiplicity
_atom_site_calc_flag
_atom_site_refinement_flags
Pd1 Pd 0.87865(3) 0.24837(2) 0.571339(14) 0.01570(10) Uani 1.0 4 d .
Cl1 Cl 0.90258(10) 0.19929(8) 0.45984(5) 0.0242(3) Uani 1.0 4 d .
O1 O 0.5597(3) 0.0532(2) 0.70859(15) 0.0236(7) Uani 1.0 4 d .
N1 N 0.5531(4) 0.2450(3) 0.52054(16) 0.0157(7) Uani 1.0 4 d .
N2 N 0.6192(4) 0.1243(3) 0.58243(16) 0.0173(7) Uani 1.0 4 d .
C1 C 0.9057(5) 0.2823(4) 0.6747(2) 0.0273(10) Uani 1.0 4 d .
C2 C 1.0059(6) 0.3338(4) 0.6443(3) 0.0392(12) Uani 1.0 4 d .
C3 C 1.1026(5) 0.2898(4) 0.6093(2) 0.0255(10) Uani 1.0 4 d .
C4 C 0.6691(4) 0.2057(3) 0.55929(18) 0.0161(8) Uani 1.0 4 d .
C5 C 0.4319(4) 0.1870(3) 0.51767(19) 0.0170(8) Uani 1.0 4 d .
C6 C 0.4714(4) 0.1116(3) 0.5564(2) 0.0192(9) Uani 1.0 4 d .
C7 C 0.2918(4) 0.2088(3) 0.4738(2) 0.0228(9) Uani 1.0 4 d .
C8 C 0.3894(5) 0.0251(3) 0.5683(2) 0.0224(9) Uani 1.0 4 d .
C9 C 0.5545(4) 0.3353(3) 0.48644(19) 0.0187(8) Uani 1.0 4 d .
C10 C 0.6422(4) 0.4100(3) 0.52828(19) 0.0173(8) Uani 1.0 4 d .
C11 C 0.7458(4) 0.4618(3) 0.5002(2) 0.0167(8) Uani 1.0 4 d .
C12 C 0.8252(4) 0.5309(3) 0.5392(2) 0.0204(9) Uani 1.0 4 d .
C13 C 0.8050(4) 0.5500(3) 0.6055(2) 0.0202(9) Uani 1.0 4 d .
C14 C 0.6972(5) 0.5016(3) 0.6311(2) 0.0194(8) Uani 1.0 4 d .
C15 C 0.6155(4) 0.4316(3) 0.59445(19) 0.0173(8) Uani 1.0 4 d .
C16 C 0.7739(5) 0.4438(3) 0.4286(2) 0.0227(9) Uani 1.0 4 d .
C17 C 0.8966(5) 0.6218(3) 0.6478(3) 0.0258(10) Uani 1.0 4 d .
C18 C 0.5022(5) 0.3811(3) 0.6268(2) 0.0223(9) Uani 1.0 4 d .
C19 C 0.7148(4) 0.0613(3) 0.6225(2) 0.0192(9) Uani 1.0 4 d .
C20 C 0.6891(5) 0.0311(3) 0.6865(2) 0.0201(9) Uani 1.0 4 d .
C21 C 0.7879(5) -0.0267(3) 0.7249(3) 0.0262(10) Uani 1.0 4 d .
C22 C 0.9122(5) -0.0539(4) 0.7010(3) 0.0297(11) Uani 1.0 4 d .
C23 C 0.9384(5) -0.0254(3) 0.6380(3) 0.0267(10) Uani 1.0 4 d .
C24 C 0.8398(5) 0.0324(3) 0.5985(2) 0.0204(9) Uani 1.0 4 d .
C25 C 0.5492(5) 0.1387(3) 0.7403(2) 0.0204(9) Uani 1.0 4 d .
C26 C 0.4094(5) 0.1730(3) 0.7383(3) 0.0257(10) Uani 1.0 4 d .
C27 C 0.3862(5) 0.2550(3) 0.7726(3) 0.0231(9) Uani 1.0 4 d .
C28 C 0.5047(6) 0.3035(4) 0.8067(3) 0.0313(11) Uani 1.0 4 d .
C29 C 0.6428(5) 0.2685(4) 0.8083(3) 0.0306(11) Uani 1.0 4 d .
C30 C 0.6666(5) 0.1863(3) 0.7751(2) 0.0249(9) Uani 1.0 4 d .
H1A H 0.8265 0.3182 0.6902 0.0327 Uiso 1.0 4 calc R
H1B H 0.9456 0.2328 0.7067 0.0327 Uiso 1.0 4 calc R
H2 H 0.9952 0.4031 0.6408 0.0470 Uiso 1.0 4 calc R
H3A H 1.1659 0.2419 0.6343 0.0306 Uiso 1.0 4 calc R
H3B H 1.1517 0.3292 0.5790 0.0306 Uiso 1.0 4 calc R
H7A H 0.2186 0.1633 0.4824 0.0274 Uiso 1.0 4 calc R
H7B H 0.3045 0.2058 0.4260 0.0274 Uiso 1.0 4 calc R
H7C H 0.2604 0.2717 0.4843 0.0274 Uiso 1.0 4 calc R
H8A H 0.2968 0.0247 0.5377 0.0269 Uiso 1.0 4 calc R
H8B H 0.3718 0.0240 0.6155 0.0269 Uiso 1.0 4 calc R
H8C H 0.4459 -0.0299 0.5595 0.0269 Uiso 1.0 4 calc R
H9A H 0.4537 0.3575 0.4744 0.0224 Uiso 1.0 4 calc R
H9B H 0.5942 0.3265 0.4436 0.0224 Uiso 1.0 4 calc R
H12 H 0.8948 0.5658 0.5198 0.0244 Uiso 1.0 4 calc R
H14 H 0.6780 0.5166 0.6753 0.0232 Uiso 1.0 4 calc R
H16A H 0.8497 0.4861 0.4181 0.0273 Uiso 1.0 4 calc R
H16B H 0.6850 0.4547 0.3966 0.0273 Uiso 1.0 4 calc R
H16C H 0.8052 0.3791 0.4247 0.0273 Uiso 1.0 4 calc R
H17A H 0.9439 0.6620 0.6181 0.0310 Uiso 1.0 4 calc R
H17B H 0.9702 0.5901 0.6802 0.0310 Uiso 1.0 4 calc R
H17C H 0.8351 0.6598 0.6726 0.0310 Uiso 1.0 4 calc R
H18A H 0.4746 0.4194 0.6635 0.0267 Uiso 1.0 4 calc R
H18B H 0.5415 0.3215 0.6454 0.0267 Uiso 1.0 4 calc R
H18C H 0.4171 0.3695 0.5926 0.0267 Uiso 1.0 4 calc R
H21 H 0.7702 -0.0478 0.7681 0.0314 Uiso 1.0 4 calc R
H22 H 0.9802 -0.0927 0.7282 0.0357 Uiso 1.0 4 calc R
H23 H 1.0235 -0.0452 0.6216 0.0321 Uiso 1.0 4 calc R
H24 H 0.8576 0.0522 0.5551 0.0244 Uiso 1.0 4 calc R
H26 H 0.3299 0.1404 0.7136 0.0308 Uiso 1.0 4 calc R
H27 H 0.2909 0.2776 0.7727 0.0277 Uiso 1.0 4 calc R
H28 H 0.4905 0.3607 0.8288 0.0376 Uiso 1.0 4 calc R
H29 H 0.7226 0.3012 0.8327 0.0367 Uiso 1.0 4 calc R
H30 H 0.7619 0.1629 0.7762 0.0299 Uiso 1.0 4 calc R

loop_
_atom_site_aniso_label
_atom_site_aniso_U_11
_atom_site_aniso_U_22
_atom_site_aniso_U_33
_atom_site_aniso_U_12
_atom_site_aniso_U_13
_atom_site_aniso_U_23
Pd1 0.01039(14) 0.01888(17) 0.01688(16) 0.00004(11) -0.00087(10) -0.00072(13)
Cl1 0.0176(5) 0.0336(6) 0.0216(5) 0.0024(4) 0.0034(4) -0.0045(5)
O1 0.0214(15) 0.0226(15) 0.0274(15) -0.0014(12) 0.0061(12) -0.0024(13)
N1 0.0115(14) 0.0179(16) 0.0172(15) 0.0008(13) 0.0010(12) 0.0004(14)
N2 0.0123(15) 0.0188(17) 0.0197(16) -0.0006(13) -0.0009(13) -0.0024(14)
C1 0.025(3) 0.040(3) 0.0157(19) -0.0050(19) -0.0018(16) -0.003(2)
C2 0.034(3) 0.046(3) 0.035(3) -0.005(3) -0.003(2) -0.010(3)
C3 0.0118(19) 0.038(3) 0.024(2) -0.0028(17) -0.0054(16) -0.001(2)
C4 0.0154(18) 0.0174(19) 0.0151(18) 0.0015(15) 0.0014(14) -0.0047(17)
C5 0.0124(17) 0.0171(19) 0.0211(19) 0.0005(15) 0.0008(14) -0.0032(17)
C6 0.0118(18) 0.024(3) 0.022(2) -0.0047(16) 0.0029(15) -0.0043(18)
C7 0.0143(19) 0.025(3) 0.027(3) -0.0004(16) -0.0013(16) -0.0036(19)
C8 0.020(2) 0.020(2) 0.026(3) -0.0057(16) 0.0012(17) -0.0011(18)
C9 0.0155(18) 0.021(2) 0.0179(19) 0.0009(15) -0.0021(15) 0.0038(17)
C10 0.0150(18) 0.0188(19) 0.0178(19) 0.0049(15) 0.0013(15) 0.0031(17)
C11 0.0119(17) 0.0169(19) 0.0219(19) 0.0059(15) 0.0041(14) 0.0030(17)
C12 0.0149(19) 0.020(2) 0.027(2) 0.0013(16) 0.0042(16) 0.0037(18)
C13 0.0140(18) 0.020(2) 0.025(2) 0.0038(15) 0.0001(15) -0.0007(18)
C14 0.021(2) 0.020(2) 0.0180(19) 0.0026(16) 0.0053(16) 0.0004(17)
C15 0.0142(18) 0.019(2) 0.0181(19) 0.0024(15) 0.0010(15) 0.0031(17)
C16 0.021(2) 0.024(3) 0.025(2) -0.0015(17) 0.0091(16) 0.0006(19)
C17 0.021(2) 0.024(3) 0.033(3) -0.0026(17) 0.0030(18) -0.004(2)
C18 0.019(2) 0.022(2) 0.026(3) 0.0008(16) 0.0075(17) 0.0031(18)
C19 0.0153(19) 0.0138(19) 0.026(2) 0.0007(15) -0.0035(16) -0.0015(17)
C20 0.020(2) 0.019(2) 0.021(2) -0.0009(16) 0.0016(16) 0.0007(18)
C21 0.030(3) 0.025(3) 0.022(2) -0.0008(18) -0.0007(17) 0.0042(19)
C22 0.032(3) 0.029(3) 0.025(3) 0.0102(19) -0.0050(18) 0.003(2)
C23 0.025(3) 0.021(2) 0.033(3) 0.0063(18) 0.0010(18) -0.005(2)
C24 0.022(2) 0.0159(19) 0.022(2) 0.0028(16) 0.0008(16) -0.0034(17)
C25 0.024(2) 0.020(2) 0.0173(19) 0.0004(16) 0.0037(16) 0.0040(17)
C26 0.020(2) 0.029(3) 0.029(3) -0.0046(18) 0.0055(17) 0.003(2)
C27 0.026(2) 0.0089(18) 0.033(3) 0.0032(16) 0.0017(18) 0.0011(19)
C28 0.047(3) 0.022(3) 0.028(3) 0.004(2) 0.015(2) -0.000(2)
C29 0.031(3) 0.039(3) 0.021(2) -0.009(2) 0.0012(18) 0.002(2)
C30 0.022(2) 0.029(3) 0.023(2) -0.0013(18) 0.0003(16) 0.0006(19)

loop_
_atom_type_symbol
_atom_type_description
_atom_type_scat_dispersion_real
_atom_type_scat_dispersion_imag
_atom_type_scat_source
C C 0.0033 0.0016
;
International Tables for Crystallography
(1992, Vol. C, Tables 4.2.6.8 and 6.1.1.4)
;
H H 0.0000 0.0000
;
International Tables for Crystallography
(1992, Vol. C, Table 6.1.1.4)
;
Cl Cl 0.1484 0.1585
;
International Tables for Crystallography
(1992, Vol. C, Tables 4.2.6.8 and 6.1.1.4)
;
N N 0.0061 0.0033
;
International Tables for Crystallography
(1992, Vol. C, Tables 4.2.6.8 and 6.1.1.4)
;
O O 0.0106 0.0060
;
International Tables for Crystallography
(1992, Vol. C, Tables 4.2.6.8 and 6.1.1.4)
;
Pd Pd -0.9988 1.0072
;
International Tables for Crystallography
(1992, Vol. C, Tables 4.2.6.8 and 6.1.1.4)
;

loop_
_geom_angle_atom_site_label_1
_geom_angle_atom_site_label_2
_geom_angle_atom_site_label_3
_geom_angle
_geom_angle_publ_flag
Cl1 Pd1 C1 167.23(13) yes
Cl1 Pd1 C2 133.53(15) yes
Cl1 Pd1 C3 100.37(12) yes
Cl1 Pd1 C4 91.66(11) yes
C1 Pd1 C2 38.8(2) yes
C1 Pd1 C3 68.53(17) yes
C1 Pd1 C4 98.86(16) yes
C2 Pd1 C3 37.14(19) yes
C2 Pd1 C4 133.16(18) yes
C3 Pd1 C4 166.76(16) yes
C20 O1 C25 118.2(4) yes
C4 N1 C5 110.4(3) yes
C4 N1 C9 124.7(3) yes
C5 N1 C9 124.9(3) yes
C4 N2 C6 110.7(3) yes
C4 N2 C19 120.9(3) yes
C6 N2 C19 128.2(4) yes
Pd1 C1 C2 71.6(3) yes
Pd1 C2 C1 69.5(3) yes
Pd1 C2 C3 74.5(3) yes
C1 C2 C3 120.9(5) yes
Pd1 C3 C2 68.4(3) yes
Pd1 C4 N1 128.1(3) yes
Pd1 C4 N2 126.3(3) yes
N1 C4 N2 105.2(3) yes
N1 C5 C6 107.7(3) yes
N1 C5 C7 122.2(4) yes
C6 C5 C7 130.0(4) yes
N2 C6 C5 105.9(4) yes
N2 C6 C8 123.1(4) yes
C5 C6 C8 130.9(4) yes
N1 C9 C10 114.3(3) yes
C9 C10 C11 120.1(4) yes
C9 C10 C15 120.6(4) yes
C11 C10 C15 119.2(4) yes
C10 C11 C12 119.5(4) yes
C10 C11 C16 121.2(4) yes
C12 C11 C16 119.3(4) yes
C11 C12 C13 121.9(4) yes
C12 C13 C14 117.7(4) yes
C12 C13 C17 121.1(4) yes
C14 C13 C17 121.2(4) yes
C13 C14 C15 122.5(4) yes
C10 C15 C14 119.0(4) yes
C10 C15 C18 122.0(4) yes
C14 C15 C18 119.0(4) yes
N2 C19 C20 121.6(4) yes
N2 C19 C24 118.9(4) yes
C20 C19 C24 119.5(4) yes
O1 C20 C19 120.0(4) yes
O1 C20 C21 120.2(4) yes
C19 C20 C21 119.7(4) yes
C20 C21 C22 120.3(5) yes
C21 C22 C23 120.6(4) yes
C22 C23 C24 119.8(5) yes
C19 C24 C23 120.1(4) yes
O1 C25 C26 115.5(4) yes
O1 C25 C30 123.8(4) yes
C26 C25 C30 120.7(4) yes
C25 C26 C27 120.0(4) yes
C26 C27 C28 119.2(4) yes
C27 C28 C29 120.1(5) yes
C28 C29 C30 121.1(4) yes
C25 C30 C29 118.9(4) yes
Pd1 C1 H1A 116.428 no
Pd1 C1 H1B 116.426 no
C2 C1 H1A 116.434 no
C2 C1 H1B 116.435 no
H1A C1 H1B 113.422 no
Pd1 C2 H2 119.078 no
C1 C2 H2 119.071 no
C3 C2 H2 119.085 no
Pd1 C3 H3A 116.839 no
Pd1 C3 H3B 116.834 no
C2 C3 H3A 116.838 no
C2 C3 H3B 116.826 no
H3A C3 H3B 113.843 no
C5 C7 H7A 109.472 no
C5 C7 H7B 109.476 no
C5 C7 H7C 109.468 no
H7A C7 H7B 109.469 no
H7A C7 H7C 109.473 no
H7B C7 H7C 109.469 no
C6 C8 H8A 109.470 no
C6 C8 H8B 109.468 no
C6 C8 H8C 109.471 no
H8A C8 H8B 109.472 no
H8A C8 H8C 109.474 no
H8B C8 H8C 109.472 no
N1 C9 H9A 108.692 no
N1 C9 H9B 108.686 no
C10 C9 H9A 108.692 no
C10 C9 H9B 108.690 no
H9A C9 H9B 107.614 no
C11 C12 H12 119.026 no
C13 C12 H12 119.035 no
C13 C14 H14 118.748 no
C15 C14 H14 118.749 no
C11 C16 H16A 109.471 no
C11 C16 H16B 109.468 no
C11 C16 H16C 109.477 no
H16A C16 H16B 109.466 no
H16A C16 H16C 109.474 no
H16B C16 H16C 109.472 no
C13 C17 H17A 109.465 no
C13 C17 H17B 109.475 no
C13 C17 H17C 109.468 no
H17A C17 H17B 109.472 no
H17A C17 H17C 109.474 no
H17B C17 H17C 109.474 no
C15 C18 H18A 109.467 no
C15 C18 H18B 109.475 no
C15 C18 H18C 109.463 no
H18A C18 H18B 109.468 no
H18A C18 H18C 109.475 no
H18B C18 H18C 109.479 no
C20 C21 H21 119.835 no
C22 C21 H21 119.835 no
C21 C22 H22 119.695 no
C23 C22 H22 119.679 no
C22 C23 H23 120.112 no
C24 C23 H23 120.092 no
C19 C24 H24 119.962 no
C23 C24 H24 119.973 no
C25 C26 H26 119.984 no
C27 C26 H26 119.972 no
C26 C27 H27 120.425 no
C28 C27 H27 120.418 no
C27 C28 H28 119.947 no
C29 C28 H28 119.959 no
C28 C29 H29 119.469 no
C30 C29 H29 119.471 no
C25 C30 H30 120.533 no
C29 C30 H30 120.535 no

loop_
_geom_bond_atom_site_label_1
_geom_bond_atom_site_label_2
_geom_bond_distance
_geom_bond_publ_flag
Pd1 Cl1 2.3753(12) yes
Pd1 C1 2.094(4) yes
Pd1 C2 2.121(5) yes
Pd1 C3 2.198(4) yes
Pd1 C4 2.034(4) yes
O1 C20 1.389(6) yes
O1 C25 1.389(5) yes
N1 C4 1.355(5) yes
N1 C5 1.401(5) yes
N1 C9 1.462(5) yes
N2 C4 1.363(6) yes
N2 C6 1.414(5) yes
N2 C19 1.427(5) yes
C1 C2 1.402(8) yes
C2 C3 1.377(7) yes
C5 C6 1.346(6) yes
C5 C7 1.493(5) yes
C6 C8 1.496(6) yes
C9 C10 1.518(6) yes
C10 C11 1.404(6) yes
C10 C15 1.415(6) yes
C11 C12 1.400(6) yes
C11 C16 1.514(6) yes
C12 C13 1.390(6) yes
C13 C14 1.386(6) yes
C13 C17 1.511(6) yes
C14 C15 1.397(6) yes
C15 C18 1.509(6) yes
C19 C20 1.402(6) yes
C19 C24 1.394(6) yes
C20 C21 1.384(6) yes
C21 C22 1.380(7) yes
C22 C23 1.379(7) yes
C23 C24 1.391(6) yes
C25 C26 1.393(6) yes
C25 C30 1.385(6) yes
C26 C27 1.393(6) yes
C27 C28 1.394(6) yes
C28 C29 1.382(7) yes
C29 C30 1.387(7) yes
C1 H1A 0.990 no
C1 H1B 0.990 no
C2 H2 1.000 no
C3 H3A 0.990 no
C3 H3B 0.990 no
C7 H7A 0.980 no
C7 H7B 0.980 no
C7 H7C 0.980 no
C8 H8A 0.980 no
C8 H8B 0.980 no
C8 H8C 0.980 no
C9 H9A 0.990 no
C9 H9B 0.990 no
C12 H12 0.950 no
C14 H14 0.950 no
C16 H16A 0.980 no
C16 H16B 0.980 no
C16 H16C 0.980 no
C17 H17A 0.980 no
C17 H17B 0.980 no
C17 H17C 0.980 no
C18 H18A 0.980 no
C18 H18B 0.980 no
C18 H18C 0.980 no
C21 H21 0.950 no
C22 H22 0.950 no
C23 H23 0.950 no
C24 H24 0.950 no
C26 H26 0.950 no
C27 H27 0.950 no
C28 H28 0.950 no
C29 H29 0.950 no
C30 H30 0.950 no

loop_
_geom_contact_atom_site_label_1
_geom_contact_atom_site_label_2
_geom_contact_distance
_geom_contact_publ_flag
_geom_contact_site_symmetry_2
Pd1 C9 3.470(4) no .
Pd1 C10 3.228(4) no .
Pd1 C11 3.517(4) no .
Pd1 C19 3.326(4) no .
Pd1 C24 3.173(4) no .
O1 N2 2.848(5) no .
O1 C6 3.134(5) no .
O1 C8 3.025(5) no .
N1 C15 3.066(5) no .
N1 C18 2.972(6) no .
N1 C19 3.524(5) no .
N2 C9 3.579(5) no .
N2 C25 3.319(6) no .
C1 C30 3.507(7) no .
C4 C10 2.994(6) no .
C4 C15 3.367(6) no .
C4 C18 3.349(6) no .
C4 C20 3.547(6) no .
C4 C24 2.992(6) no .
C5 C18 3.531(6) no .
C5 C19 3.595(6) no .
C6 C20 3.253(6) no .
C7 C8 3.284(6) no .
C7 C9 3.034(6) no .
C8 C19 3.116(6) no .
C8 C20 3.375(6) no .
C9 C16 2.950(6) no .
C9 C18 2.989(6) no .
C10 C13 2.828(6) no .
C11 C14 2.776(6) no .
C12 C15 2.785(6) no .
C19 C22 2.775(6) no .
C19 C25 3.205(6) no .
C20 C23 2.781(7) no .
C20 C26 3.591(7) no .
C20 C30 2.868(6) no .
C21 C24 2.774(7) no .
C21 C25 3.305(6) no .
C21 C30 3.458(7) no .
C25 C28 2.770(7) no .
C26 C29 2.767(6) no .
C27 C30 2.797(7) no .
C2 C22 3.459(7) no 2_756
C6 C8 3.566(6) no 3_656
C8 C6 3.566(6) no 3_656
C16 C30 3.593(6) no 4_554
C21 C27 3.531(6) no 2_646
C22 C2 3.459(7) no 2_746
C27 C21 3.531(6) no 2_656
C30 C16 3.593(6) no 4_555
Pd1 H9B 3.5695 no .
Pd1 H16C 3.4518 no .
Pd1 H24 2.8330 no .
Cl1 H3B 3.5837 no .
Cl1 H9B 3.3880 no .
Cl1 H16C 2.7866 no .
Cl1 H24 2.9107 no .
O1 H8B 2.3895 no .
O1 H8C 3.2265 no .
O1 H21 2.5825 no .
O1 H26 2.5036 no .
O1 H30 2.6620 no .
N1 H7A 3.3199 no .
N1 H7B 2.8168 no .
N1 H7C 2.7508 no .
N1 H18B 2.7384 no .
N1 H18C 2.7267 no .
N2 H8A 3.3347 no .
N2 H8B 2.8881 no .
N2 H8C 2.7384 no .
N2 H18B 3.2207 no .
N2 H24 2.5932 no .
C1 H3A 2.7426 no .
C1 H3B 3.2781 no .
C1 H18B 3.4161 no .
C1 H30 3.1115 no .
C3 H1A 3.2757 no .
C3 H1B 2.7352 no .
C4 H1A 3.2243 no .
C4 H9A 3.2573 no .
C4 H9B 2.8824 no .
C4 H18B 2.7864 no .
C4 H18C 3.4646 no .
C4 H24 2.8301 no .
C5 H8A 2.7074 no .
C5 H8B 3.1491 no .
C5 H8C 3.2155 no .
C5 H9A 2.6098 no .
C5 H9B 3.0293 no .
C5 H18B 3.2330 no .
C5 H18C 3.0268 no .
C6 H7A 2.6923 no .
C6 H7B 3.1255 no .
C6 H7C 3.2181 no .
C6 H18B 3.5039 no .
C7 H8A 2.9280 no .
C7 H9A 2.6142 no .
C7 H9B 3.4276 no .
C7 H18C 3.3820 no .
C8 H7A 2.9268 no .
C8 H26 3.4538 no .
C9 H7B 3.0832 no .
C9 H7C 2.8950 no .
C9 H16B 2.8823 no .
C9 H16C 2.8834 no .
C9 H18B 3.1980 no .
C9 H18C 2.6873 no .
C10 H12 3.2762 no .
C10 H14 3.2764 no .
C10 H16A 3.3334 no .
C10 H16B 2.7914 no .
C10 H16C 2.7871 no .
C10 H18A 3.3241 no .
C10 H18B 2.9386 no .
C10 H18C 2.6940 no .
C11 H2 3.4640 no .
C11 H9A 3.0890 no .
C11 H9B 2.5598 no .
C12 H2 2.9996 no .
C12 H14 3.2325 no .
C12 H16A 2.5434 no .
C12 H16B 3.1389 no .
C12 H16C 3.1391 no .
C12 H17A 2.5885 no .
C12 H17B 3.0470 no .
C12 H17C 3.2273 no .
C13 H2 2.7772 no .
C14 H1A 3.0532 no .
C14 H2 3.1068 no .
C14 H12 3.2339 no .
C14 H17A 3.2972 no .
C14 H17B 2.8856 no .
C14 H17C 2.6757 no .
C14 H18A 2.5614 no .
C14 H18B 3.0003 no .
C14 H18C 3.2293 no .
C15 H1A 3.0039 no .
C15 H2 3.5563 no .
C15 H9A 2.8345 no .
C15 H9B 3.3421 no .
C16 H9A 3.4929 no .
C16 H9B 2.4301 no .
C16 H12 2.6477 no .
C17 H2 3.2757 no .
C17 H12 2.6725 no .
C17 H14 2.6652 no .
C18 H1A 3.2312 no .
C18 H9A 3.0220 no .
C18 H14 2.6313 no .
C19 H1B 3.5227 no .
C19 H8B 3.2382 no .
C19 H8C 2.9414 no .
C19 H21 3.2674 no .
C19 H23 3.2706 no .
C19 H30 3.3600 no .
C20 H8B 3.0890 no .
C20 H8C 3.2520 no .
C20 H22 3.2519 no .
C20 H24 3.2744 no .
C20 H30 2.6191 no .
C21 H23 3.2532 no .
C21 H30 2.9270 no .
C22 H24 3.2538 no .
C23 H21 3.2513 no .
C24 H22 3.2538 no .
C25 H8B 3.2216 no .
C25 H18B 3.2244 no .
C25 H21 3.3738 no .
C25 H27 3.2733 no .
C25 H29 3.2453 no .
C26 H8B 3.2270 no .
C26 H18B 3.1923 no .
C26 H28 3.2632 no .
C26 H30 3.2733 no .
C27 H18A 3.3953 no .
C27 H18B 3.2532 no .
C27 H29 3.2605 no .
C28 H18A 3.2782 no .
C28 H18B 3.2957 no .
C28 H26 3.2636 no .
C28 H30 3.2682 no .
C29 H1A 3.2049 no .
C29 H18B 3.3282 no .
C29 H27 3.2646 no .
C30 H1A 3.0770 no .
C30 H1B 3.1974 no .
C30 H18B 3.2981 no .
C30 H21 3.5010 no .
C30 H26 3.2688 no .
C30 H28 3.2652 no .
H1A H2 2.3289 no .
H1A H14 3.1588 no .
H1A H18A 3.5638 no .
H1A H18B 2.6804 no .
H1A H29 3.1514 no .
H1A H30 2.9298 no .
H1B H2 2.8449 no .
H1B H3A 2.6969 no .
H1B H30 2.5715 no .
H2 H3A 2.8234 no .
H2 H3B 2.3115 no .
H2 H12 3.3818 no .
H2 H14 3.5451 no .
H2 H17B 2.8118 no .
H7A H8A 2.3348 no .
H7A H8B 3.4511 no .
H7A H9A 3.5672 no .
H7B H8A 3.4289 no .
H7B H9A 2.6826 no .
H7B H9B 3.1907 no .
H7C H9A 2.2224 no .
H7C H9B 3.4388 no .
H7C H18C 2.7948 no .
H8B H26 2.6457 no .
H9A H16B 3.1741 no .
H9A H16C 3.5944 no .
H9A H18B 3.4219 no .
H9A H18C 2.4401 no .
H9B H16A 3.4048 no .
H9B H16B 2.2857 no .
H9B H16C 2.2014 no .
H12 H16A 2.3090 no .
H12 H16B 3.3080 no .
H12 H16C 3.3122 no .
H12 H17A 2.3821 no .
H12 H17B 3.1851 no .
H12 H17C 3.4541 no .
H14 H17A 3.5653 no .
H14 H17B 2.9184 no .
H14 H17C 2.5294 no .
H14 H18A 2.3419 no .
H14 H18B 3.0944 no .
H14 H18C 3.4475 no .
H18A H28 3.3832 no .
H21 H22 2.3229 no .
H21 H30 3.0262 no .
H22 H23 2.3262 no .
H23 H24 2.3421 no .
H26 H27 2.3493 no .
H27 H28 2.3498 no .
H28 H29 2.3244 no .
H29 H30 2.3370 no .
Cl1 H7A 2.9689 no 1_655
Cl1 H7C 3.4688 no 1_655
Cl1 H17A 3.0205 no 3_766
Cl1 H23 2.8886 no 3_756
Cl1 H29 2.8204 no 4_554
O1 H14 3.4904 no 2_646
O1 H18A 3.2468 no 2_646
O1 H28 2.8772 no 2_646
N1 H8C 3.4736 no 3_656
N2 H8A 3.3916 no 3_656
N2 H8C 3.1124 no 3_656
C1 H22 2.7314 no 2_756
C2 H16A 3.2491 no 3_766
C2 H21 3.0326 no 2_756
C2 H22 2.7366 no 2_756
C2 H27 3.4953 no 1_655
C3 H7A 3.4239 no 1_655
C3 H7C 3.0993 no 1_655
C3 H12 3.3078 no 3_766
C3 H16A 3.2996 no 3_766
C3 H18C 3.2237 no 1_655
C3 H21 3.4514 no 2_756
C3 H26 3.4737 no 1_655
C3 H27 3.4613 no 1_655
C4 H8C 3.5126 no 3_656
C5 H8C 3.0488 no 3_656
C6 H8C 2.8045 no 3_656
C7 H3B 3.1541 no 1_455
C7 H17A 3.2268 no 3_666
C7 H17C 3.5233 no 3_666
C8 H8C 3.1777 no 3_656
C8 H24 3.2982 no 3_656
C8 H28 3.2119 no 2_646
C10 H9A 3.4495 no 3_666
C11 H3B 3.5874 no 3_766
C11 H9A 3.2778 no 3_666
C11 H12 3.4721 no 3_766
C11 H18C 3.2758 no 3_666
C12 H3B 3.1290 no 3_766
C12 H7C 2.9585 no 3_666
C12 H9A 3.0381 no 3_666
C12 H12 3.3367 no 3_766
C12 H16A 3.0419 no 3_766
C12 H18C 3.5009 no 3_666
C13 H7C 3.1261 no 3_666
C13 H9A 2.9954 no 3_666
C13 H16A 3.3778 no 3_766
C14 H9A 3.0954 no 3_666
C14 H16B 3.5903 no 3_666
C15 H9A 3.3412 no 3_666
C15 H16B 3.2797 no 3_666
C16 H2 3.5103 no 3_766
C16 H3B 3.3356 no 3_766
C16 H12 3.1166 no 3_766
C16 H17A 3.3025 no 3_766
C16 H17B 3.5050 no 3_766
C16 H18A 3.3626 no 3_666
C16 H18C 3.2090 no 3_666
C16 H21 3.5262 no 4_554
C16 H30 3.3886 no 4_554
C17 H1B 3.4358 no 2_756
C17 H7B 3.3112 no 3_666
C17 H7C 3.1996 no 3_666
C17 H16A 3.2748 no 3_766
C17 H16C 3.3359 no 3_766
C17 H27 3.3820 no 2_656
C17 H30 3.3727 no 2_756
C18 H3B 3.3575 no 1_455
C18 H16B 2.9287 no 3_666
C19 H8A 3.4108 no 3_656
C20 H28 2.9535 no 2_646
C21 H2 3.2592 no 2_746
C21 H17B 3.1923 no 2_746
C21 H27 2.9020 no 2_646
C21 H28 3.1120 no 2_646
C22 H1A 3.5237 no 2_746
C22 H2 3.1993 no 2_746
C22 H17B 3.2065 no 2_746
C22 H27 3.1661 no 2_646
C23 H7A 3.2776 no 3_656
C23 H7B 3.5480 no 3_656
C24 H7A 3.2396 no 3_656
C24 H8A 2.9345 no 3_656
C25 H14 3.3962 no 2_646
C25 H16B 3.4504 no 4_555
C26 H3A 3.0025 no 1_455
C26 H14 3.0166 no 2_646
C26 H17C 3.1129 no 2_646
C27 H3A 3.1835 no 1_455
C27 H7B 3.3143 no 4_555
C27 H17C 2.8375 no 2_646
C27 H21 3.2279 no 2_656
C28 H7B 3.2513 no 4_555
C28 H8C 3.5572 no 2_656
C28 H9B 3.3056 no 4_555
C28 H21 3.4931 no 2_656
C29 H9B 3.1171 no 4_555
C29 H16C 3.3286 no 4_555
C30 H9B 3.5344 no 4_555
C30 H16B 3.1390 no 4_555
C30 H16C 3.2040 no 4_555
H1A C22 3.5237 no 2_756
H1A H22 2.5780 no 2_756
H1B C17 3.4358 no 2_746
H1B H17B 3.0563 no 2_746
H1B H17C 3.0946 no 2_746
H1B H22 2.8536 no 2_756
H1B H27 3.3587 no 1_655
H2 C16 3.5103 no 3_766
H2 C21 3.2592 no 2_756
H2 C22 3.1993 no 2_756
H2 H12 3.5411 no 3_766
H2 H16A 2.5563 no 3_766
H2 H21 2.7184 no 2_756
H2 H22 2.5873 no 2_756
H3A C26 3.0025 no 1_655
H3A C27 3.1835 no 1_655
H3A H7A 3.3400 no 1_655
H3A H7C 3.2766 no 1_655
H3A H18C 3.1898 no 1_655
H3A H21 3.5870 no 2_756
H3A H26 2.4938 no 1_655
H3A H27 2.8718 no 1_655
H3B C7 3.1541 no 1_655
H3B C11 3.5874 no 3_766
H3B C12 3.1290 no 3_766
H3B C16 3.3356 no 3_766
H3B C18 3.3575 no 1_655
H3B H7A 3.1826 no 1_655
H3B H7C 2.4244 no 1_655
H3B H12 2.4660 no 3_766
H3B H16A 2.6479 no 3_766
H3B H16B 3.4556 no 3_766
H3B H18A 3.4759 no 1_655
H3B H18C 2.5253 no 1_655
H3B H21 3.5000 no 2_756
H7A Cl1 2.9689 no 1_455
H7A C3 3.4239 no 1_455
H7A C23 3.2776 no 3_656
H7A C24 3.2396 no 3_656
H7A H3A 3.3400 no 1_455
H7A H3B 3.1826 no 1_455
H7A H17A 3.4149 no 3_666
H7A H23 3.2954 no 3_656
H7A H24 3.2319 no 3_656
H7B C17 3.3112 no 3_666
H7B C23 3.5480 no 3_656
H7B C27 3.3143 no 4_554
H7B C28 3.2513 no 4_554
H7B H8C 3.4202 no 3_656
H7B H17A 3.0236 no 3_666
H7B H17C 2.9143 no 3_666
H7B H27 3.0490 no 4_554
H7B H28 2.9570 no 4_554
H7C Cl1 3.4688 no 1_455
H7C C3 3.0993 no 1_455
H7C C12 2.9585 no 3_666
H7C C13 3.1261 no 3_666
H7C C17 3.1996 no 3_666
H7C H3A 3.2766 no 1_455
H7C H3B 2.4244 no 1_455
H7C H12 2.7405 no 3_666
H7C H17A 2.7436 no 3_666
H7C H17C 3.2694 no 3_666
H8A N2 3.3916 no 3_656
H8A C19 3.4108 no 3_656
H8A C24 2.9345 no 3_656
H8A H8C 3.3193 no 3_656
H8A H23 3.4153 no 1_455
H8A H24 2.4301 no 3_656
H8B H23 3.4281 no 1_455
H8B H28 2.8164 no 2_646
H8B H29 3.5108 no 2_646
H8C N1 3.4736 no 3_656
H8C N2 3.1124 no 3_656
H8C C4 3.5126 no 3_656
H8C C5 3.0488 no 3_656
H8C C6 2.8045 no 3_656
H8C C8 3.1777 no 3_656
H8C C28 3.5572 no 2_646
H8C H7B 3.4202 no 3_656
H8C H8A 3.3193 no 3_656
H8C H8C 2.8534 no 3_656
H8C H24 3.3762 no 3_656
H8C H28 2.7137 no 2_646
H9A C10 3.4495 no 3_666
H9A C11 3.2778 no 3_666
H9A C12 3.0381 no 3_666
H9A C13 2.9954 no 3_666
H9A C14 3.0954 no 3_666
H9A C15 3.3412 no 3_666
H9A H12 3.4621 no 3_666
H9A H14 3.5422 no 3_666
H9B C28 3.3056 no 4_554
H9B C29 3.1171 no 4_554
H9B C30 3.5344 no 4_554
H9B H28 3.5639 no 4_554
H9B H29 3.2428 no 4_554
H12 C3 3.3078 no 3_766
H12 C11 3.4721 no 3_766
H12 C12 3.3367 no 3_766
H12 C16 3.1166 no 3_766
H12 H2 3.5411 no 3_766
H12 H3B 2.4660 no 3_766
H12 H7C 2.7405 no 3_666
H12 H9A 3.4621 no 3_666
H12 H12 2.9222 no 3_766
H12 H16A 2.6256 no 3_766
H12 H16C 2.9628 no 3_766
H12 H18C 3.5213 no 3_666
H14 O1 3.4904 no 2_656
H14 C25 3.3962 no 2_656
H14 C26 3.0166 no 2_656
H14 H9A 3.5422 no 3_666
H14 H16B 3.5032 no 3_666
H14 H26 2.8496 no 2_656
H16A C2 3.2491 no 3_766
H16A C3 3.2996 no 3_766
H16A C12 3.0419 no 3_766
H16A C13 3.3778 no 3_766
H16A C17 3.2748 no 3_766
H16A H2 2.5563 no 3_766
H16A H3B 2.6479 no 3_766
H16A H12 2.6256 no 3_766
H16A H17A 3.0319 no 3_766
H16A H17B 2.9829 no 3_766
H16A H18A 3.4893 no 3_666
H16A H18C 3.2248 no 3_666
H16A H21 3.0985 no 4_554
H16A H30 3.5397 no 4_554
H16B C14 3.5903 no 3_666
H16B C15 3.2797 no 3_666
H16B C18 2.9287 no 3_666
H16B C25 3.4504 no 4_554
H16B C30 3.1390 no 4_554
H16B H3B 3.4556 no 3_766
H16B H14 3.5032 no 3_666
H16B H18A 2.5238 no 3_666
H16B H18C 2.7144 no 3_666
H16B H21 3.1012 no 4_554
H16B H30 3.1078 no 4_554
H16C C17 3.3359 no 3_766
H16C C29 3.3286 no 4_554
H16C C30 3.2040 no 4_554
H16C H12 2.9628 no 3_766
H16C H17A 2.6850 no 3_766
H16C H17B 3.2165 no 3_766
H16C H29 3.1949 no 4_554
H16C H30 2.9873 no 4_554
H17A Cl1 3.0205 no 3_766
H17A C7 3.2268 no 3_666
H17A C16 3.3025 no 3_766
H17A H7A 3.4149 no 3_666
H17A H7B 3.0236 no 3_666
H17A H7C 2.7436 no 3_666
H17A H16A 3.0319 no 3_766
H17A H16C 2.6850 no 3_766
H17A H30 3.2001 no 2_756
H17B C16 3.5050 no 3_766
H17B C21 3.1923 no 2_756
H17B C22 3.2065 no 2_756
H17B H1B 3.0563 no 2_756
H17B H16A 2.9829 no 3_766
H17B H16C 3.2165 no 3_766
H17B H21 3.1792 no 2_756
H17B H22 3.1865 no 2_756
H17B H30 2.7327 no 2_756
H17C C7 3.5233 no 3_666
H17C C26 3.1129 no 2_656
H17C C27 2.8375 no 2_656
H17C H1B 3.0946 no 2_756
H17C H7B 2.9143 no 3_666
H17C H7C 3.2694 no 3_666
H17C H26 2.9490 no 2_656
H17C H27 2.4141 no 2_656
H18A O1 3.2468 no 2_656
H18A C16 3.3626 no 3_666
H18A H3B 3.4759 no 1_455
H18A H16A 3.4893 no 3_666
H18A H16B 2.5238 no 3_666
H18A H21 2.8817 no 2_656
H18C C3 3.2237 no 1_455
H18C C11 3.2758 no 3_666
H18C C12 3.5009 no 3_666
H18C C16 3.2090 no 3_666
H18C H3A 3.1898 no 1_455
H18C H3B 2.5253 no 1_455
H18C H12 3.5213 no 3_666
H18C H16A 3.2248 no 3_666
H18C H16B 2.7144 no 3_666
H21 C2 3.0326 no 2_746
H21 C3 3.4514 no 2_746
H21 C16 3.5262 no 4_555
H21 C27 3.2279 no 2_646
H21 C28 3.4931 no 2_646
H21 H2 2.7184 no 2_746
H21 H3A 3.5870 no 2_746
H21 H3B 3.5000 no 2_746
H21 H16A 3.0985 no 4_555
H21 H16B 3.1012 no 4_555
H21 H17B 3.1792 no 2_746
H21 H18A 2.8817 no 2_646
H21 H27 2.6656 no 2_646
H21 H28 3.1547 no 2_646
H22 C1 2.7314 no 2_746
H22 C2 2.7366 no 2_746
H22 H1A 2.5780 no 2_746
H22 H1B 2.8536 no 2_746
H22 H2 2.5873 no 2_746
H22 H17B 3.1865 no 2_746
H22 H27 3.1441 no 2_646
H22 H29 3.5447 no 2_746
H23 Cl1 2.8886 no 3_756
H23 H7A 3.2954 no 3_656
H23 H8A 3.4153 no 1_655
H23 H8B 3.4281 no 1_655
H23 H29 3.2649 no 2_746
H24 C8 3.2982 no 3_656
H24 H7A 3.2319 no 3_656
H24 H8A 2.4301 no 3_656
H24 H8C 3.3762 no 3_656
H26 C3 3.4737 no 1_455
H26 H3A 2.4938 no 1_455
H26 H14 2.8496 no 2_646
H26 H17C 2.9490 no 2_646
H27 C2 3.4953 no 1_455
H27 C3 3.4613 no 1_455
H27 C17 3.3820 no 2_646
H27 C21 2.9020 no 2_656
H27 C22 3.1661 no 2_656
H27 H1B 3.3587 no 1_455
H27 H3A 2.8718 no 1_455
H27 H7B 3.0490 no 4_555
H27 H17C 2.4141 no 2_646
H27 H21 2.6656 no 2_656
H27 H22 3.1441 no 2_656
H28 O1 2.8772 no 2_656
H28 C8 3.2119 no 2_656
H28 C20 2.9535 no 2_656
H28 C21 3.1120 no 2_656
H28 H7B 2.9570 no 4_555
H28 H8B 2.8164 no 2_656
H28 H8C 2.7137 no 2_656
H28 H9B 3.5639 no 4_555
H28 H21 3.1547 no 2_656
H29 Cl1 2.8204 no 4_555
H29 H8B 3.5108 no 2_656
H29 H9B 3.2428 no 4_555
H29 H16C 3.1949 no 4_555
H29 H22 3.5447 no 2_756
H29 H23 3.2649 no 2_756
H30 C16 3.3886 no 4_555
H30 C17 3.3727 no 2_746
H30 H16A 3.5397 no 4_555
H30 H16B 3.1078 no 4_555
H30 H16C 2.9873 no 4_555
H30 H17A 3.2001 no 2_746
H30 H17B 2.7327 no 2_746

loop_
_geom_torsion_atom_site_label_1
_geom_torsion_atom_site_label_2
_geom_torsion_atom_site_label_3
_geom_torsion_atom_site_label_4
_geom_torsion
_geom_torsion_publ_flag
Cl1 Pd1 C2 C1 -164.81(8) no
Cl1 Pd1 C2 C3 -32.5(4) no
Cl1 Pd1 C3 C2 156.66(14) no
Cl1 Pd1 C4 N1 -71.8(3) no
Cl1 Pd1 C4 N2 99.5(3) no
C1 Pd1 C2 C1 -0.0(2) no
C1 Pd1 C2 C3 132.3(4) no
C2 Pd1 C1 C2 -0.0(3) no
C1 Pd1 C3 C2 -29.91(19) no
C3 Pd1 C1 C2 28.68(18) no
C1 Pd1 C4 N1 115.4(3) no
C1 Pd1 C4 N2 -73.3(3) no
C4 Pd1 C1 C2 -155.52(18) no
C2 Pd1 C3 C2 0.0(3) no
C3 Pd1 C2 C1 -132.3(4) no
C3 Pd1 C2 C3 0.0(2) no
C2 Pd1 C4 N1 94.5(4) no
C2 Pd1 C4 N2 -94.1(4) no
C4 Pd1 C2 C1 34.1(4) no
C4 Pd1 C2 C3 166.44(16) no
C20 O1 C25 C26 156.7(3) no
C20 O1 C25 C30 -26.8(6) no
C25 O1 C20 C19 -85.4(4) no
C25 O1 C20 C21 99.6(4) no
C4 N1 C5 C6 1.5(5) no
C4 N1 C5 C7 -174.7(3) no
C5 N1 C4 Pd1 170.9(3) no
C5 N1 C4 N2 -1.9(4) no
C4 N1 C9 C10 -40.3(5) no
C9 N1 C4 Pd1 -9.0(6) no
C9 N1 C4 N2 178.3(3) no
C5 N1 C9 C10 139.9(4) no
C9 N1 C5 C6 -178.6(3) no
C9 N1 C5 C7 5.1(6) no
C4 N2 C6 C5 -0.7(5) no
C4 N2 C6 C8 175.1(4) no
C6 N2 C4 Pd1 -171.3(3) no
C6 N2 C4 N1 1.6(4) no
C4 N2 C19 C20 125.0(4) no
C4 N2 C19 C24 -52.3(5) no
C19 N2 C4 Pd1 3.7(6) no
C19 N2 C4 N1 176.6(3) no
C6 N2 C19 C20 -60.9(6) no
C6 N2 C19 C24 121.8(4) no
C19 N2 C6 C5 -175.3(4) no
C19 N2 C6 C8 0.5(6) no
Pd1 C1 C2 Pd1 -0.0 no
Pd1 C1 C2 C3 -56.2(4) no
Pd1 C2 C3 Pd1 0.0 no
C1 C2 C3 Pd1 53.9(4) no
N1 C5 C6 N2 -0.5(5) no
N1 C5 C6 C8 -175.8(4) no
C7 C5 C6 N2 175.4(4) no
C7 C5 C6 C8 0.1(8) no
N1 C9 C10 C11 129.6(4) no
N1 C9 C10 C15 -53.7(5) no
C9 C10 C11 C12 179.6(3) no
C9 C10 C11 C16 -0.8(5) no
C9 C10 C15 C14 -179.2(3) no
C9 C10 C15 C18 1.2(6) no
C11 C10 C15 C14 -2.5(5) no
C11 C10 C15 C18 177.9(3) no
C15 C10 C11 C12 2.8(5) no
C15 C10 C11 C16 -177.5(3) no
C10 C11 C12 C13 0.2(6) no
C16 C11 C12 C13 -179.5(3) no
C11 C12 C13 C14 -3.5(6) no
C11 C12 C13 C17 177.1(3) no
C12 C13 C14 C15 3.9(6) no
C17 C13 C14 C15 -176.8(4) no
C13 C14 C15 C10 -0.9(6) no
C13 C14 C15 C18 178.7(3) no
N2 C19 C20 O1 7.9(6) no
N2 C19 C20 C21 -177.1(3) no
N2 C19 C24 C23 176.9(3) no
C20 C19 C24 C23 -0.5(6) no
C24 C19 C20 O1 -174.8(4) no
C24 C19 C20 C21 0.2(6) no
O1 C20 C21 C22 175.6(3) no
C19 C20 C21 C22 0.7(6) no
C20 C21 C22 C23 -1.2(7) no
C21 C22 C23 C24 0.9(7) no
C22 C23 C24 C19 -0.1(6) no
O1 C25 C26 C27 175.6(4) no
O1 C25 C30 C29 -176.1(4) no
C26 C25 C30 C29 0.3(6) no
C30 C25 C26 C27 -1.1(7) no
C25 C26 C27 C28 2.1(7) no
C26 C27 C28 C29 -2.4(7) no
C27 C28 C29 C30 1.6(7) no
C28 C29 C30 C25 -0.5(7) no
